data_2220610
loop_
_publ_author_name
'Quan, Li'
'Yin, Handong'
'Wang, Daqi'

_publ_section_title
;
 A monoclinic polymorph of (nitrato-\k<i>O</i>)tetraphenylantimony(V)
;
_journal_coeditor_code RZ2272
_journal_issue 1
_journal_name_full 'Acta Crystallographica Section E'
_journal_page_first m23
_journal_paper_doi 10.1107/S1600536808040816
_journal_volume 65
_journal_year 2009
_chemical_formula_iupac '[Sb (C6 H5)4 (N O3)]'
_chemical_formula_moiety 'C24 H20 N O3 Sb'
_chemical_formula_sum 'C24 H20 N O3 Sb'
_chemical_formula_weight 492.17
_chemical_name_systematic
;
(nitrato-\kO)tetraphenylantimony(V)
;
_space_group_IT_number 9
_symmetry_cell_setting monoclinic
_symmetry_space_group_name_Hall 'C -2yc'
_symmetry_space_group_name_H-M 'C 1 c 1'
_atom_sites_solution_hydrogens geom
_atom_sites_solution_primary direct
_atom_sites_solution_secondary difmap
_audit_creation_method SHELXL-97
_cell_angle_alpha 90.00
_cell_angle_beta 110.054(2)
_cell_angle_gamma 90.00
_cell_formula_units_Z 8
_cell_length_a 16.7500(19)
_cell_length_b 12.0274(12)
_cell_length_c 22.561(2)
_cell_measurement_reflns_used 4801
_cell_measurement_temperature 298(2)
_cell_measurement_theta_max 25.481
_cell_measurement_theta_min 2.513
_cell_volume 4269.5(7)
_computing_cell_refinement 'SAINT (Siemens, 1996)'
_computing_data_collection 'SMART (Siemens, 1996)'
_computing_data_reduction 'SAINT (Siemens, 1996)'
_computing_molecular_graphics 'ORTEP-3 (Farrugia, 1997) and DIAMOND (Brandenburg, 1998)'
_computing_publication_material 'SHELXTL (Sheldrick, 2008)'
_computing_structure_refinement 'SHELXL97 (Sheldrick, 2008)'
_computing_structure_solution 'SHELXS97 (Sheldrick, 2008)'
_diffrn_ambient_temperature 298(2)
_diffrn_measured_fraction_theta_full 0.996
_diffrn_measured_fraction_theta_max 0.996
_diffrn_measurement_device_type 'Bruker SMART'
_diffrn_measurement_method '\f and \w'
_diffrn_radiation_monochromator graphite
_diffrn_radiation_source 'fine-focus sealed tube'
_diffrn_radiation_type MoK\a
_diffrn_radiation_wavelength 0.71073
_diffrn_reflns_av_R_equivalents 0.0280
_diffrn_reflns_av_sigmaI/netI 0.0483
_diffrn_reflns_limit_h_max 19
_diffrn_reflns_limit_h_min -11
_diffrn_reflns_limit_k_max 13
_diffrn_reflns_limit_k_min -14
_diffrn_reflns_limit_l_max 26
_diffrn_reflns_limit_l_min -26
_diffrn_reflns_number 10559
_diffrn_reflns_theta_full 25.01
_diffrn_reflns_theta_max 25.01
_diffrn_reflns_theta_min 1.92
_exptl_absorpt_coefficient_mu 1.316
_exptl_absorpt_correction_T_max 0.737
_exptl_absorpt_correction_T_min 0.548
_exptl_absorpt_correction_type multi-scan
_exptl_absorpt_process_details '(SADABS; Sheldrick, 1996)'
_exptl_crystal_colour colourless
_exptl_crystal_density_diffrn 1.531
_exptl_crystal_density_method 'not measured'
_exptl_crystal_description block
_exptl_crystal_F_000 1968
_exptl_crystal_size_max 0.50
_exptl_crystal_size_mid 0.26
_exptl_crystal_size_min 0.23
_refine_diff_density_max 0.529
_refine_diff_density_min -0.358
_refine_ls_abs_structure_details 'Flack (1983), 2054 Friedel pairs'
_refine_ls_abs_structure_Flack -0.033(18)
_refine_ls_extinction_method none
_refine_ls_goodness_of_fit_ref 1.022
_refine_ls_hydrogen_treatment constr
_refine_ls_matrix_type full
_refine_ls_number_parameters 523
_refine_ls_number_reflns 5811
_refine_ls_number_restraints 3
_refine_ls_restrained_S_all 1.046
_refine_ls_R_factor_all 0.0371
_refine_ls_R_factor_gt 0.0304
_refine_ls_shift/su_max 0.001
_refine_ls_shift/su_mean 0.000
_refine_ls_structure_factor_coef Fsqd
_refine_ls_weighting_details 'calc w=1/[\s^2^(Fo^2^)+(0.018P)^2^] where P=(Fo^2^+2Fc^2^)/3'
_refine_ls_weighting_scheme calc
_refine_ls_wR_factor_gt 0.0531
_refine_ls_wR_factor_ref 0.0559
_reflns_number_gt 5258
_reflns_number_total 5811
_reflns_threshold_expression I>2\s(I)
_cod_data_source_file rz2272.cif
_cod_data_source_block I
_cod_depositor_comments
;
The following automatic conversions were performed:
'_symmetry_cell_setting' value 'Monoclinic' changed to 'monoclinic'
according to '/home/saulius/struct/CIF-dictionaries/cif_core.dic'
dictionary named 'cif_core.dic' version 2.4.1 from 2010-06-29.

Automatic conversion script
Id: cif_fix_enum 1527 2010-12-29 10:47:43Z saulius 

The following automatic conversions were performed:

'_symmetry_cell_setting' value 'Monoclinic' changed to 'monoclinic'
according to /home/saulius/struct/CIF-dictionaries/cif_core.dic
dictionary named 'cif_core.dic' version 2.4.1 from 2010-06-29.

Automatic conversion script
Id: cif_fix_values 1715 2011-07-08 13:25:40Z adriana 
;
_cod_original_sg_symbol_H-M 'C c'
_cod_database_code 2220610
_cod_database_fobs_code 2220610

loop_
_symmetry_equiv_pos_as_xyz
'x, y, z'
'x, -y, z+1/2'
'x+1/2, y+1/2, z'
'x+1/2, -y+1/2, z+1/2'

loop_
_atom_site_type_symbol
_atom_site_label
_atom_site_fract_x
_atom_site_fract_y
_atom_site_fract_z
_atom_site_U_iso_or_equiv
_atom_site_adp_type
_atom_site_calc_flag
_atom_site_refinement_flags
_atom_site_occupancy
_atom_site_disorder_assembly
_atom_site_disorder_group
Sb Sb1 0.28494(2) 0.37970(3) 0.346834(16) 0.03919(10) Uani d . 1 . .
Sb Sb2 0.261037(18) 0.14794(3) 0.063529(14) 0.03867(10) Uani d . 1 . .
N N1 0.0924(3) 0.2489(4) 0.2885(2) 0.0527(12) Uani d . 1 . .
N N2 0.4137(3) 0.0435(4) 0.0215(2) 0.0521(13) Uani d . 1 . .
O O1 0.1687(3) 0.2327(3) 0.2935(2) 0.0587(12) Uani d D 1 . .
O O2 0.0708(3) 0.3394(4) 0.3024(2) 0.0726(13) Uani d . 1 . .
O O3 0.0418(3) 0.1706(3) 0.26967(19) 0.0743(14) Uani d . 1 . .
O O4 0.4020(3) 0.1219(3) 0.05705(18) 0.0508(10) Uani d . 1 . .
O O5 0.3628(3) -0.0334(3) 0.0056(2) 0.0629(11) Uani d . 1 . .
O O6 0.4767(3) 0.0503(4) 0.0058(2) 0.0801(15) Uani d . 1 . .
C C1 0.3748(4) 0.5073(4) 0.3908(3) 0.0488(15) Uani d . 1 . .
C C2 0.4043(4) 0.5155(5) 0.4552(3) 0.0648(19) Uani d . 1 . .
H H2 0.3876 0.4633 0.4790 0.078 Uiso calc R 1 . .
C C3 0.4584(5) 0.5999(7) 0.4850(4) 0.092(3) Uani d . 1 . .
H H3 0.4787 0.6047 0.5288 0.111 Uiso calc R 1 . .
C C4 0.4818(5) 0.6762(7) 0.4497(6) 0.108(4) Uani d . 1 . .
H H4 0.5158 0.7357 0.4698 0.130 Uiso calc R 1 . .
C C5 0.4570(6) 0.6679(6) 0.3862(6) 0.096(3) Uani d . 1 . .
H H5 0.4770 0.7180 0.3632 0.115 Uiso calc R 1 . .
C C6 0.4013(4) 0.5836(5) 0.3556(3) 0.0682(19) Uani d . 1 . .
H H6 0.3819 0.5786 0.3118 0.082 Uiso calc R 1 . .
C C7 0.2344(3) 0.3543(4) 0.4186(2) 0.0374(12) Uani d . 1 . .
C C8 0.1843(4) 0.4354(5) 0.4318(3) 0.0566(16) Uani d . 1 . .
H H8 0.1707 0.4997 0.4074 0.068 Uiso calc R 1 . .
C C9 0.1546(4) 0.4210(6) 0.4809(3) 0.0676(19) Uani d . 1 . .
H H9 0.1199 0.4746 0.4893 0.081 Uiso calc R 1 . .
C C10 0.1763(5) 0.3269(6) 0.5178(3) 0.065(2) Uani d . 1 . .
H H10 0.1563 0.3170 0.5511 0.078 Uiso calc R 1 . .
C C11 0.2272(5) 0.2479(5) 0.5053(3) 0.0671(19) Uani d . 1 . .
H H11 0.2432 0.1856 0.5311 0.081 Uiso calc R 1 . .
C C12 0.2550(4) 0.2602(5) 0.4549(3) 0.0542(16) Uani d . 1 . .
H H12 0.2876 0.2048 0.4455 0.065 Uiso calc R 1 . .
C C13 0.3632(4) 0.2493(4) 0.3360(3) 0.0427(14) Uani d . 1 . .
C C14 0.4459(4) 0.2747(5) 0.3434(3) 0.0547(16) Uani d . 1 . .
H H14 0.4644 0.3478 0.3515 0.066 Uiso calc R 1 . .
C C15 0.5023(4) 0.1937(5) 0.3390(3) 0.0670(18) Uani d . 1 . .
H H15 0.5576 0.2125 0.3426 0.080 Uiso calc R 1 . .
C C16 0.4757(5) 0.0865(6) 0.3295(3) 0.074(2) Uani d . 1 . .
H H16 0.5129 0.0313 0.3261 0.089 Uiso calc R 1 . .
C C17 0.3960(5) 0.0597(5) 0.3249(4) 0.094(3) Uani d . 1 . .
H H17 0.3783 -0.0140 0.3188 0.113 Uiso calc R 1 . .
C C18 0.3416(4) 0.1387(5) 0.3291(4) 0.075(2) Uani d D 1 . .
H H18 0.2874 0.1178 0.3272 0.090 Uiso calc R 1 . .
C C19 0.2101(4) 0.4676(4) 0.2660(3) 0.0411(14) Uani d . 1 . .
C C20 0.1778(4) 0.5687(5) 0.2743(3) 0.0570(17) Uani d . 1 . .
H H20 0.1923 0.5992 0.3144 0.068 Uiso calc R 1 . .
C C21 0.1238(5) 0.6253(5) 0.2229(4) 0.063(2) Uani d . 1 . .
H H21 0.1012 0.6934 0.2287 0.075 Uiso calc R 1 . .
C C22 0.1035(4) 0.5821(6) 0.1644(3) 0.0652(18) Uani d . 1 . .
H H22 0.0667 0.6200 0.1298 0.078 Uiso calc R 1 . .
C C23 0.1376(5) 0.4822(6) 0.1561(3) 0.077(2) Uani d . 1 . .
H H23 0.1241 0.4528 0.1157 0.093 Uiso calc R 1 . .
C C24 0.1914(5) 0.4252(5) 0.2067(3) 0.0620(18) Uani d . 1 . .
H H24 0.2149 0.3580 0.2006 0.074 Uiso calc R 1 . .
C C25 0.1390(4) 0.1929(4) 0.0666(3) 0.0388(13) Uani d . 1 . .
C C26 0.1174(4) 0.1793(4) 0.1207(3) 0.0482(14) Uani d . 1 . .
H H26 0.1564 0.1477 0.1566 0.058 Uiso calc R 1 . .
C C27 0.0388(4) 0.2124(5) 0.1214(3) 0.0581(17) Uani d . 1 . .
H H27 0.0246 0.2020 0.1574 0.070 Uiso calc R 1 . .
C C28 -0.0182(4) 0.2607(5) 0.0686(3) 0.0634(18) Uani d . 1 . .
H H28 -0.0710 0.2834 0.0693 0.076 Uiso calc R 1 . .
C C29 0.0012(4) 0.2757(5) 0.0155(3) 0.0590(17) Uani d . 1 . .
H H29 -0.0380 0.3084 -0.0200 0.071 Uiso calc R 1 . .
C C30 0.0799(4) 0.2420(4) 0.0145(3) 0.0473(14) Uani d . 1 . .
H H30 0.0932 0.2526 -0.0219 0.057 Uiso calc R 1 . .
C C31 0.2257(3) 0.1317(4) -0.0351(2) 0.0374(12) Uani d . 1 . .
C C32 0.1621(4) 0.0557(4) -0.0652(3) 0.0491(15) Uani d . 1 . .
H H32 0.1331 0.0186 -0.0426 0.059 Uiso calc R 1 . .
C C33 0.1425(5) 0.0358(5) -0.1281(3) 0.0638(18) Uani d . 1 . .
H H33 0.1006 -0.0159 -0.1480 0.077 Uiso calc R 1 . .
C C34 0.1831(5) 0.0900(6) -0.1621(3) 0.075(2) Uani d . 1 . .
H H34 0.1695 0.0747 -0.2049 0.090 Uiso calc R 1 . .
C C35 0.2448(5) 0.1682(6) -0.1332(3) 0.0696(19) Uani d . 1 . .
H H35 0.2713 0.2072 -0.1569 0.084 Uiso calc R 1 . .
C C36 0.2670(4) 0.1886(5) -0.0696(3) 0.0538(16) Uani d . 1 . .
H H36 0.3093 0.2400 -0.0500 0.065 Uiso calc R 1 . .
C C37 0.3313(4) 0.2876(4) 0.1089(3) 0.0415(14) Uani d . 1 . .
C C38 0.3054(5) 0.3906(5) 0.0836(3) 0.081(2) Uani d . 1 . .
H H38 0.2579 0.3977 0.0472 0.097 Uiso calc R 1 . .
C C39 0.3499(6) 0.4832(6) 0.1123(4) 0.096(3) Uani d . 1 . .
H H39 0.3347 0.5525 0.0934 0.115 Uiso calc R 1 . .
C C40 0.4163(5) 0.4753(5) 0.1679(4) 0.076(2) Uani d . 1 . .
H H40 0.4441 0.5389 0.1882 0.092 Uiso calc R 1 . .
C C41 0.4408(6) 0.3744(6) 0.1930(3) 0.085(3) Uani d . 1 . .
H H41 0.4868 0.3680 0.2303 0.102 Uiso calc R 1 . .
C C42 0.3982(5) 0.2797(5) 0.1635(3) 0.076(2) Uani d . 1 . .
H H42 0.4156 0.2103 0.1814 0.092 Uiso calc R 1 . .
C C43 0.2844(4) 0.0027(4) 0.1198(2) 0.0464(15) Uani d . 1 . .
C C44 0.3643(5) -0.0344(5) 0.1516(3) 0.0638(19) Uani d . 1 . .
H H44 0.4115 0.0028 0.1488 0.077 Uiso calc R 1 . .
C C45 0.3738(7) -0.1310(7) 0.1892(4) 0.087(3) Uani d . 1 . .
H H45 0.4280 -0.1565 0.2121 0.104 Uiso calc R 1 . .
C C46 0.3045(8) -0.1871(7) 0.1923(4) 0.099(3) Uani d . 1 . .
H H46 0.3116 -0.2507 0.2170 0.118 Uiso calc R 1 . .
C C47 0.2247(6) -0.1499(5) 0.1589(4) 0.079(2) Uani d . 1 . .
H H47 0.1776 -0.1886 0.1609 0.095 Uiso calc R 1 . .
C C48 0.2133(5) -0.0553(4) 0.1223(3) 0.0577(17) Uani d . 1 . .
H H48 0.1589 -0.0303 0.0995 0.069 Uiso calc R 1 . .

loop_
_atom_site_aniso_label
_atom_site_aniso_U_11
_atom_site_aniso_U_22
_atom_site_aniso_U_33
_atom_site_aniso_U_12
_atom_site_aniso_U_13
_atom_site_aniso_U_23
Sb1 0.0355(2) 0.03932(17) 0.0427(2) 0.00308(18) 0.01348(18) -0.00078(17)
Sb2 0.0315(2) 0.03843(17) 0.0414(2) 0.00229(18) 0.00652(17) -0.00081(17)
N1 0.037(3) 0.065(3) 0.045(3) -0.008(3) 0.001(3) 0.006(3)
N2 0.040(3) 0.054(3) 0.061(4) 0.010(3) 0.016(3) 0.007(3)
O1 0.055(3) 0.052(2) 0.063(3) -0.002(2) 0.011(3) -0.009(2)
O2 0.049(3) 0.061(3) 0.102(4) 0.004(2) 0.019(3) -0.014(2)
O3 0.066(3) 0.070(3) 0.066(3) -0.032(3) -0.005(3) 0.006(2)
O4 0.038(2) 0.055(2) 0.060(3) 0.000(2) 0.017(2) -0.012(2)
O5 0.051(3) 0.048(2) 0.088(3) 0.002(2) 0.021(3) -0.012(2)
O6 0.066(3) 0.087(3) 0.106(4) 0.004(3) 0.055(3) -0.003(3)
C1 0.037(4) 0.036(3) 0.072(5) -0.002(3) 0.017(3) -0.011(3)
C2 0.047(4) 0.071(4) 0.067(5) -0.013(4) 0.008(4) -0.026(4)
C3 0.053(5) 0.099(6) 0.105(7) -0.011(5) 0.002(5) -0.047(5)
C4 0.059(6) 0.083(6) 0.183(11) -0.030(5) 0.042(7) -0.063(7)
C5 0.078(6) 0.056(4) 0.181(10) -0.020(4) 0.077(7) -0.016(5)
C6 0.057(5) 0.058(4) 0.099(5) -0.011(3) 0.039(4) -0.004(4)
C7 0.028(3) 0.044(3) 0.040(3) -0.004(2) 0.011(3) 0.002(2)
C8 0.058(4) 0.052(3) 0.066(4) 0.008(3) 0.029(4) 0.000(3)
C9 0.066(5) 0.070(4) 0.078(5) -0.006(4) 0.040(4) -0.022(4)
C10 0.068(5) 0.080(5) 0.059(4) -0.023(4) 0.036(4) -0.011(4)
C11 0.075(5) 0.065(4) 0.068(5) -0.005(4) 0.032(4) 0.016(3)
C12 0.049(4) 0.060(4) 0.061(4) -0.001(3) 0.028(4) 0.002(3)
C13 0.041(4) 0.042(3) 0.048(4) 0.007(3) 0.019(3) -0.001(2)
C14 0.043(4) 0.054(3) 0.070(5) 0.001(3) 0.022(4) -0.008(3)
C15 0.043(4) 0.077(5) 0.088(5) 0.004(4) 0.031(4) -0.016(4)
C16 0.058(5) 0.071(5) 0.094(5) 0.020(4) 0.027(4) -0.013(4)
C17 0.077(6) 0.044(4) 0.172(8) 0.006(4) 0.058(6) -0.026(4)
C18 0.053(5) 0.051(4) 0.124(7) -0.001(3) 0.034(5) -0.018(4)
C19 0.037(4) 0.038(3) 0.049(4) -0.001(3) 0.014(3) 0.004(3)
C20 0.064(5) 0.056(4) 0.055(4) 0.018(3) 0.025(4) 0.009(3)
C21 0.056(5) 0.059(4) 0.078(5) 0.022(3) 0.029(4) 0.019(4)
C22 0.050(4) 0.070(4) 0.060(5) -0.008(4) -0.001(4) 0.022(4)
C23 0.102(7) 0.075(5) 0.039(4) -0.018(5) 0.003(4) 0.002(3)
C24 0.085(5) 0.051(3) 0.045(4) 0.001(3) 0.015(4) -0.005(3)
C25 0.036(4) 0.034(3) 0.040(3) 0.003(3) 0.005(3) -0.002(2)
C26 0.047(4) 0.050(3) 0.043(3) 0.003(3) 0.009(3) -0.004(3)
C27 0.057(5) 0.068(4) 0.057(4) 0.000(4) 0.030(4) -0.006(3)
C28 0.049(5) 0.071(4) 0.073(5) 0.010(3) 0.025(4) -0.018(4)
C29 0.040(4) 0.072(4) 0.055(4) 0.019(3) 0.003(3) -0.003(3)
C30 0.040(4) 0.053(3) 0.046(4) 0.008(3) 0.010(3) -0.003(3)
C31 0.031(3) 0.040(3) 0.038(3) 0.006(2) 0.009(3) 0.002(2)
C32 0.038(4) 0.047(3) 0.061(4) 0.001(3) 0.015(3) -0.005(3)
C33 0.059(5) 0.060(4) 0.063(5) 0.002(3) 0.010(4) -0.020(3)
C34 0.079(6) 0.095(5) 0.042(4) 0.028(5) 0.011(4) -0.011(4)
C35 0.075(5) 0.086(5) 0.053(4) 0.016(4) 0.030(4) 0.022(4)
C36 0.048(4) 0.055(3) 0.054(4) -0.003(3) 0.012(3) 0.000(3)
C37 0.041(4) 0.036(3) 0.042(3) 0.001(3) 0.007(3) -0.003(2)
C38 0.075(6) 0.048(4) 0.087(5) -0.007(4) -0.015(4) -0.002(3)
C39 0.114(8) 0.054(4) 0.094(6) -0.019(5) 0.000(6) 0.013(4)
C40 0.090(6) 0.056(4) 0.073(5) -0.033(4) 0.015(5) -0.017(4)
C41 0.091(7) 0.065(5) 0.065(5) -0.019(4) -0.016(4) -0.012(4)
C42 0.087(6) 0.048(4) 0.069(5) 0.002(4) -0.006(4) 0.001(3)
C43 0.059(4) 0.038(3) 0.040(4) 0.014(3) 0.014(3) 0.000(3)
C44 0.062(5) 0.062(4) 0.066(5) 0.021(4) 0.020(4) 0.009(3)
C45 0.095(8) 0.088(6) 0.059(5) 0.045(5) 0.002(5) 0.011(4)
C46 0.164(11) 0.067(5) 0.073(6) 0.029(6) 0.051(7) 0.017(4)
C47 0.119(8) 0.053(4) 0.085(6) -0.002(5) 0.060(6) 0.009(4)
C48 0.069(5) 0.044(3) 0.063(4) 0.000(3) 0.027(4) 0.000(3)

loop_
_atom_type_symbol
_atom_type_description
_atom_type_scat_dispersion_real
_atom_type_scat_dispersion_imag
_atom_type_scat_source
C C 0.0033 0.0016 'International Tables Vol C Tables 4.2.6.8 and 6.1.1.4'
H H 0.0000 0.0000 'International Tables Vol C Tables 4.2.6.8 and 6.1.1.4'
N N 0.0061 0.0033 'International Tables Vol C Tables 4.2.6.8 and 6.1.1.4'
O O 0.0106 0.0060 'International Tables Vol C Tables 4.2.6.8 and 6.1.1.4'
Sb Sb -0.5866 1.5461 'International Tables Vol C Tables 4.2.6.8 and 6.1.1.4'

loop_
_geom_angle_atom_site_label_1
_geom_angle_atom_site_label_2
_geom_angle_atom_site_label_3
_geom_angle_site_symmetry_1
_geom_angle_site_symmetry_3
_geom_angle
_geom_angle_publ_flag
C7 Sb1 C19 . . 117.7(2) ?
C7 Sb1 C13 . . 114.42(19) ?
C19 Sb1 C13 . . 118.7(2) ?
C7 Sb1 C1 . . 98.8(2) ?
C19 Sb1 C1 . . 99.0(2) ?
C13 Sb1 C1 . . 102.7(2) ?
C7 Sb1 O1 . . 79.68(17) ?
C19 Sb1 O1 . . 79.16(17) ?
C13 Sb1 O1 . . 80.63(19) ?
C1 Sb1 O1 . . 176.65(18) ?
C37 Sb2 C31 . . 119.7(2) ?
C37 Sb2 C43 . . 114.2(2) ?
C31 Sb2 C43 . . 118.98(18) ?
C37 Sb2 C25 . . 99.4(2) ?
C31 Sb2 C25 . . 97.6(2) ?
C43 Sb2 C25 . . 99.9(2) ?
C37 Sb2 O4 . 1 74.92(18) ?
C31 Sb2 O4 . 1 81.46(17) ?
C43 Sb2 O4 . 1 86.89(19) ?
C25 Sb2 O4 . 1 172.60(18) ?
C37 Sb2 O4 . . 74.92(18) ?
C31 Sb2 O4 . . 81.46(17) ?
C43 Sb2 O4 . . 86.89(19) ?
C25 Sb2 O4 . . 172.60(18) ?
O4 Sb2 O4 1 . 0.0(2) ?
O2 N1 O3 . 1 122.5(6) ?
O2 N1 O3 . . 122.5(6) ?
O2 N1 O1 . . 119.8(5) ?
O3 N1 O1 1 . 117.8(5) ?
O3 N1 O1 . . 117.8(5) ?
O5 N2 O6 . . 123.2(5) ?
O5 N2 O4 . 1 119.5(5) ?
O6 N2 O4 . 1 117.3(5) ?
O5 N2 O4 . . 119.5(5) ?
O6 N2 O4 . . 117.3(5) ?
N1 O1 Sb1 . . 120.8(3) ?
N2 O4 Sb2 . . 119.1(3) ?
C2 C1 C6 . . 119.5(6) ?
C2 C1 Sb1 . . 118.9(5) ?
C6 C1 Sb1 . . 121.6(5) ?
C1 C2 C3 . . 120.7(7) ?
C1 C2 H2 . . 119.7 ?
C3 C2 H2 . . 119.7 ?
C4 C3 C2 . . 119.1(9) ?
C4 C3 H3 . . 120.4 ?
C2 C3 H3 . . 120.4 ?
C5 C4 C3 . . 121.7(8) ?
C5 C4 H4 . . 119.1 ?
C3 C4 H4 . . 119.1 ?
C4 C5 C6 . . 119.3(8) ?
C4 C5 H5 . . 120.3 ?
C6 C5 H5 . . 120.3 ?
C1 C6 C5 . . 119.5(7) ?
C1 C6 H6 . . 120.2 ?
C5 C6 H6 . . 120.2 ?
C12 C7 C8 . . 120.0(5) ?
C12 C7 Sb1 . . 119.8(4) ?
C8 C7 Sb1 . . 120.0(4) ?
C9 C8 C7 . . 119.9(6) ?
C9 C8 H8 . . 120.0 ?
C7 C8 H8 . . 120.0 ?
C8 C9 C10 . . 119.8(6) ?
C8 C9 H9 . . 120.1 ?
C10 C9 H9 . . 120.1 ?
C11 C10 C9 . . 120.0(6) ?
C11 C10 H10 . . 120.0 ?
C9 C10 H10 . . 120.0 ?
C10 C11 C12 . . 120.4(6) ?
C10 C11 H11 . . 119.8 ?
C12 C11 H11 . . 119.8 ?
C7 C12 C11 . . 119.7(6) ?
C7 C12 H12 . . 120.2 ?
C11 C12 H12 . . 120.2 ?
C14 C13 C18 . . 116.4(5) ?
C14 C13 Sb1 . . 117.5(4) ?
C18 C13 Sb1 . . 125.7(4) ?
C13 C14 C15 . . 121.4(6) ?
C13 C14 H14 . . 119.3 ?
C15 C14 H14 . . 119.3 ?
C16 C15 C14 . . 119.0(6) ?
C16 C15 H15 . . 120.5 ?
C14 C15 H15 . . 120.5 ?
C17 C16 C15 . . 120.2(6) ?
C17 C16 H16 . . 119.9 ?
C15 C16 H16 . . 119.9 ?
C16 C17 C18 . . 120.4(6) ?
C16 C17 H17 . . 119.8 ?
C18 C17 H17 . . 119.8 ?
C13 C18 C17 . . 122.4(6) ?
C13 C18 H18 . . 118.8 ?
C17 C18 H18 . . 118.8 ?
C24 C19 C20 . . 119.7(6) ?
C24 C19 Sb1 . . 122.0(4) ?
C20 C19 Sb1 . . 118.2(4) ?
C19 C20 C21 . . 120.0(6) ?
C19 C20 H20 . . 120.0 ?
C21 C20 H20 . . 120.0 ?
C22 C21 C20 . . 120.3(6) ?
C22 C21 H21 . . 119.9 ?
C20 C21 H21 . . 119.9 ?
C21 C22 C23 . . 119.6(6) ?
C21 C22 H22 . . 120.2 ?
C23 C22 H22 . . 120.2 ?
C22 C23 C24 . . 120.7(6) ?
C22 C23 H23 . . 119.6 ?
C24 C23 H23 . . 119.6 ?
C19 C24 C23 . . 119.6(6) ?
C19 C24 H24 . . 120.2 ?
C23 C24 H24 . . 120.2 ?
C30 C25 C26 . . 117.9(5) ?
C30 C25 Sb2 . . 119.6(4) ?
C26 C25 Sb2 . . 122.3(4) ?
C27 C26 C25 . . 120.7(6) ?
C27 C26 H26 . . 119.7 ?
C25 C26 H26 . . 119.7 ?
C28 C27 C26 . . 119.6(6) ?
C28 C27 H27 . . 120.2 ?
C26 C27 H27 . . 120.2 ?
C29 C28 C27 . . 121.1(6) ?
C29 C28 H28 . . 119.5 ?
C27 C28 H28 . . 119.5 ?
C28 C29 C30 . . 119.4(6) ?
C28 C29 H29 . . 120.3 ?
C30 C29 H29 . . 120.3 ?
C29 C30 C25 . . 121.3(6) ?
C29 C30 H30 . . 119.4 ?
C25 C30 H30 . . 119.4 ?
C36 C31 C32 . . 119.7(5) ?
C36 C31 Sb2 . . 122.3(4) ?
C32 C31 Sb2 . . 117.9(4) ?
C33 C32 C31 . . 119.6(6) ?
C33 C32 H32 . . 120.2 ?
C31 C32 H32 . . 120.2 ?
C34 C33 C32 . . 121.1(6) ?
C34 C33 H33 . . 119.4 ?
C32 C33 H33 . . 119.4 ?
C33 C34 C35 . . 119.9(6) ?
C33 C34 H34 . . 120.1 ?
C35 C34 H34 . . 120.1 ?
C36 C35 C34 . . 120.3(6) ?
C36 C35 H35 . . 119.8 ?
C34 C35 H35 . . 119.8 ?
C35 C36 C31 . . 119.3(6) ?
C35 C36 H36 . . 120.4 ?
C31 C36 H36 . . 120.4 ?
C42 C37 C38 . . 119.2(6) ?
C42 C37 Sb2 . . 122.5(4) ?
C38 C37 Sb2 . . 118.3(5) ?
C37 C38 C39 . . 119.5(7) ?
C37 C38 H38 . . 120.2 ?
C39 C38 H38 . . 120.2 ?
C40 C39 C38 . . 121.1(6) ?
C40 C39 H39 . . 119.4 ?
C38 C39 H39 . . 119.4 ?
C41 C40 C39 . . 119.0(6) ?
C41 C40 H40 . . 120.5 ?
C39 C40 H40 . . 120.5 ?
C40 C41 C42 . . 120.5(7) ?
C40 C41 H41 . . 119.7 ?
C42 C41 H41 . . 119.7 ?
C37 C42 C41 . . 120.5(6) ?
C37 C42 H42 . . 119.8 ?
C41 C42 H42 . . 119.8 ?
C44 C43 C48 . . 120.9(6) ?
C44 C43 Sb2 . . 122.3(5) ?
C48 C43 Sb2 . . 116.8(4) ?
C43 C44 C45 . . 118.3(8) ?
C43 C44 H44 . . 120.9 ?
C45 C44 H44 . . 120.9 ?
C46 C45 C44 . . 120.9(8) ?
C46 C45 H45 . . 119.5 ?
C44 C45 H45 . . 119.5 ?
C47 C46 C45 . . 119.9(7) ?
C47 C46 H46 . . 120.1 ?
C45 C46 H46 . . 120.1 ?
C46 C47 C48 . . 120.5(8) ?
C46 C47 H47 . . 119.7 ?
C48 C47 H47 . . 119.7 ?
C47 C48 C43 . . 119.4(7) ?
C47 C48 H48 . . 120.3 ?
C43 C48 H48 . . 120.3 ?

loop_
_geom_bond_atom_site_label_1
_geom_bond_atom_site_label_2
_geom_bond_site_symmetry_2
_geom_bond_distance
_geom_bond_publ_flag
Sb1 C7 . 2.091(5) y
Sb1 C19 . 2.108(5) y
Sb1 C13 . 2.111(5) y
Sb1 C1 . 2.140(6) y
Sb1 O1 . 2.600(4) y
Sb2 C37 . 2.105(5) y
Sb2 C31 . 2.106(5) y
Sb2 C43 . 2.115(5) y
Sb2 C25 . 2.139(6) y
Sb2 O4 1 2.435(4) y
Sb2 O4 . 2.435(4) y
N1 O2 . 1.222(6) ?
N1 O3 1 1.240(6) ?
N1 O3 . 1.240(6) ?
N1 O1 . 1.259(6) ?
N2 O5 . 1.224(6) ?
N2 O6 . 1.226(6) ?
N2 O4 1 1.296(6) ?
N2 O4 . 1.296(6) ?
C1 C2 . 1.370(8) ?
C1 C6 . 1.381(8) ?
C2 C3 . 1.373(9) ?
C2 H2 . 0.9300 ?
C3 C4 . 1.358(12) ?
C3 H3 . 0.9300 ?
C4 C5 . 1.352(12) ?
C4 H4 . 0.9300 ?
C5 C6 . 1.391(10) ?
C5 H5 . 0.9300 ?
C6 H6 . 0.9300 ?
C7 C12 . 1.370(7) ?
C7 C8 . 1.385(7) ?
C8 C9 . 1.372(8) ?
C8 H8 . 0.9300 ?
C9 C10 . 1.378(9) ?
C9 H9 . 0.9300 ?
C10 C11 . 1.369(9) ?
C10 H10 . 0.9300 ?
C11 C12 . 1.377(8) ?
C11 H11 . 0.9300 ?
C12 H12 . 0.9300 ?
C13 C14 . 1.372(8) ?
C13 C18 . 1.373(7) ?
C14 C15 . 1.384(8) ?
C14 H14 . 0.9300 ?
C15 C16 . 1.357(9) ?
C15 H15 . 0.9300 ?
C16 C17 . 1.344(10) ?
C16 H16 . 0.9300 ?
C17 C18 . 1.342(8) ?
C17 H17 . 0.9300 ?
C18 H18 . 0.9300 ?
C19 C24 . 1.365(7) ?
C19 C20 . 1.369(7) ?
C20 C21 . 1.381(9) ?
C20 H20 . 0.9300 ?
C21 C22 . 1.350(9) ?
C21 H21 . 0.9300 ?
C22 C23 . 1.370(9) ?
C22 H22 . 0.9300 ?
C23 C24 . 1.371(9) ?
C23 H23 . 0.9300 ?
C24 H24 . 0.9300 ?
C25 C30 . 1.382(7) ?
C25 C26 . 1.396(7) ?
C26 C27 . 1.381(8) ?
C26 H26 . 0.9300 ?
C27 C28 . 1.374(9) ?
C27 H27 . 0.9300 ?
C28 C29 . 1.357(8) ?
C28 H28 . 0.9300 ?
C29 C30 . 1.387(8) ?
C29 H29 . 0.9300 ?
C30 H30 . 0.9300 ?
C31 C36 . 1.386(7) ?
C31 C32 . 1.392(7) ?
C32 C33 . 1.364(8) ?
C32 H32 . 0.9300 ?
C33 C34 . 1.354(9) ?
C33 H33 . 0.9300 ?
C34 C35 . 1.384(10) ?
C34 H34 . 0.9300 ?
C35 C36 . 1.375(8) ?
C35 H35 . 0.9300 ?
C36 H36 . 0.9300 ?
C37 C42 . 1.355(8) ?
C37 C38 . 1.371(7) ?
C38 C39 . 1.373(8) ?
C38 H38 . 0.9300 ?
C39 C40 . 1.365(10) ?
C39 H39 . 0.9300 ?
C40 C41 . 1.342(9) ?
C40 H40 . 0.9300 ?
C41 C42 . 1.386(8) ?
C41 H41 . 0.9300 ?
C42 H42 . 0.9300 ?
C43 C44 . 1.358(9) ?
C43 C48 . 1.398(8) ?
C44 C45 . 1.415(10) ?
C44 H44 . 0.9300 ?
C45 C46 . 1.365(12) ?
C45 H45 . 0.9300 ?
C46 C47 . 1.365(12) ?
C46 H46 . 0.9300 ?
C47 C48 . 1.381(8) ?
C47 H47 . 0.9300 ?
C48 H48 . 0.9300 ?

loop_
_geom_hbond_atom_site_label_D
_geom_hbond_atom_site_label_H
_geom_hbond_atom_site_label_A
_geom_hbond_site_symmetry_A
_geom_hbond_distance_DH
_geom_hbond_distance_HA
_geom_hbond_distance_DA
_geom_hbond_angle_DHA
C27 H27 O3 1 0.93 2.48 3.366(8) 159.7
C45 H45 O2 3_545 0.93 2.55 3.429(10) 156.7
C9 H9 O6 4_455 0.93 2.57 3.233(8) 128.9
C40 H40 O3 3 0.93 2.55 3.449(8) 162.6
C12 H12 O5 2 0.93 2.55 3.255(7) 132.7
C33 H33 O3 2_554 0.93 2.57 3.414(8) 150.4

loop_
_geom_torsion_atom_site_label_1
_geom_torsion_atom_site_label_2
_geom_torsion_atom_site_label_3
_geom_torsion_atom_site_label_4
_geom_torsion_site_symmetry_1
_geom_torsion_site_symmetry_2
_geom_torsion_site_symmetry_3
_geom_torsion_site_symmetry_4
_geom_torsion
_geom_torsion_publ_flag
O2 N1 O1 Sb1 . . . . 8.1(7) ?
O3 N1 O1 Sb1 1 . . . -171.4(3) ?
O3 N1 O1 Sb1 . . . . -171.4(3) ?
C7 Sb1 O1 N1 . . . . 55.1(4) ?
C19 Sb1 O1 N1 . . . . -65.9(4) ?
C13 Sb1 O1 N1 . . . . 172.2(4) ?
O2 N1 O3 O3 . . . 1 0.00(11) ?
O1 N1 O3 O3 . . . 1 0.00(14) ?
O5 N2 O4 O4 . . . 1 0.00(6) ?
O6 N2 O4 O4 . . . 1 0.00(17) ?
O5 N2 O4 Sb2 . . . . -19.6(6) ?
O6 N2 O4 Sb2 . . . . 161.1(4) ?
O4 N2 O4 Sb2 1 . . . 0E1(3) ?
C37 Sb2 O4 O4 . . . 1 0.000(9) ?
C31 Sb2 O4 O4 . . . 1 0.00(4) ?
C43 Sb2 O4 O4 . . . 1 0.00(3) ?
C37 Sb2 O4 N2 . . . . -169.9(4) ?
C31 Sb2 O4 N2 . . . . -45.8(4) ?
C43 Sb2 O4 N2 . . . . 74.1(4) ?
O4 Sb2 O4 N2 1 . . . 0(2) ?
C7 Sb1 C1 C2 . . . . 23.8(5) ?
C19 Sb1 C1 C2 . . . . 143.8(5) ?
C13 Sb1 C1 C2 . . . . -93.9(5) ?
C7 Sb1 C1 C6 . . . . -153.9(5) ?
C19 Sb1 C1 C6 . . . . -33.9(5) ?
C13 Sb1 C1 C6 . . . . 88.5(5) ?
C6 C1 C2 C3 . . . . 1.3(10) ?
Sb1 C1 C2 C3 . . . . -176.4(5) ?
C1 C2 C3 C4 . . . . 0.6(11) ?
C2 C3 C4 C5 . . . . -3.6(13) ?
C3 C4 C5 C6 . . . . 4.6(13) ?
C2 C1 C6 C5 . . . . -0.4(9) ?
Sb1 C1 C6 C5 . . . . 177.3(5) ?
C4 C5 C6 C1 . . . . -2.5(11) ?
C19 Sb1 C7 C12 . . . . 148.2(4) ?
C13 Sb1 C7 C12 . . . . 1.7(5) ?
C1 Sb1 C7 C12 . . . . -106.7(5) ?
O1 Sb1 C7 C12 . . . . 76.4(4) ?
C19 Sb1 C7 C8 . . . . -35.6(5) ?
C13 Sb1 C7 C8 . . . . 177.9(4) ?
C1 Sb1 C7 C8 . . . . 69.5(5) ?
O1 Sb1 C7 C8 . . . . -107.4(5) ?
C12 C7 C8 C9 . . . . -0.6(9) ?
Sb1 C7 C8 C9 . . . . -176.8(5) ?
C7 C8 C9 C10 . . . . 1.4(10) ?
C8 C9 C10 C11 . . . . -0.1(10) ?
C9 C10 C11 C12 . . . . -2.0(11) ?
C8 C7 C12 C11 . . . . -1.5(9) ?
Sb1 C7 C12 C11 . . . . 174.7(5) ?
C10 C11 C12 C7 . . . . 2.8(10) ?
C7 Sb1 C13 C14 . . . . -120.3(4) ?
C19 Sb1 C13 C14 . . . . 93.5(5) ?
C1 Sb1 C13 C14 . . . . -14.3(5) ?
O1 Sb1 C13 C14 . . . . 165.6(5) ?
C7 Sb1 C13 C18 . . . . 52.0(6) ?
C19 Sb1 C13 C18 . . . . -94.2(6) ?
C1 Sb1 C13 C18 . . . . 158.0(6) ?
O1 Sb1 C13 C18 . . . . -22.1(6) ?
C18 C13 C14 C15 . . . . 5.0(10) ?
Sb1 C13 C14 C15 . . . . 178.0(5) ?
C13 C14 C15 C16 . . . . -2.4(10) ?
C14 C15 C16 C17 . . . . -0.6(11) ?
C15 C16 C17 C18 . . . . 0.7(13) ?
C14 C13 C18 C17 . . . . -4.9(11) ?
Sb1 C13 C18 C17 . . . . -177.3(6) ?
C16 C17 C18 C13 . . . . 2.2(13) ?
C7 Sb1 C19 C24 . . . . -126.0(5) ?
C13 Sb1 C19 C24 . . . . 19.1(6) ?
C1 Sb1 C19 C24 . . . . 129.0(5) ?
O1 Sb1 C19 C24 . . . . -53.8(5) ?
C7 Sb1 C19 C20 . . . . 52.2(5) ?
C13 Sb1 C19 C20 . . . . -162.8(5) ?
C1 Sb1 C19 C20 . . . . -52.8(5) ?
O1 Sb1 C19 C20 . . . . 124.3(5) ?
C24 C19 C20 C21 . . . . 2.7(9) ?
Sb1 C19 C20 C21 . . . . -175.5(5) ?
C19 C20 C21 C22 . . . . -1.0(10) ?
C20 C21 C22 C23 . . . . -0.6(11) ?
C21 C22 C23 C24 . . . . 0.6(11) ?
C20 C19 C24 C23 . . . . -2.7(10) ?
Sb1 C19 C24 C23 . . . . 175.5(5) ?
C22 C23 C24 C19 . . . . 1.0(11) ?
C37 Sb2 C25 C30 . . . . 97.3(4) ?
C31 Sb2 C25 C30 . . . . -24.6(4) ?
C43 Sb2 C25 C30 . . . . -145.9(4) ?
C37 Sb2 C25 C26 . . . . -79.6(4) ?
C31 Sb2 C25 C26 . . . . 158.5(4) ?
C43 Sb2 C25 C26 . . . . 37.2(5) ?
C30 C25 C26 C27 . . . . 1.1(8) ?
Sb2 C25 C26 C27 . . . . 178.1(4) ?
C25 C26 C27 C28 . . . . -1.0(9) ?
C26 C27 C28 C29 . . . . 0.5(9) ?
C27 C28 C29 C30 . . . . -0.1(9) ?
C28 C29 C30 C25 . . . . 0.2(9) ?
C26 C25 C30 C29 . . . . -0.7(8) ?
Sb2 C25 C30 C29 . . . . -177.8(4) ?
C37 Sb2 C31 C36 . . . . 20.3(5) ?
C43 Sb2 C31 C36 . . . . -128.5(4) ?
C25 Sb2 C31 C36 . . . . 125.7(4) ?
O4 Sb2 C31 C36 1 . . . -46.9(4) ?
O4 Sb2 C31 C36 . . . . -46.9(4) ?
C37 Sb2 C31 C32 . . . . -163.8(4) ?
C43 Sb2 C31 C32 . . . . 47.5(5) ?
C25 Sb2 C31 C32 . . . . -58.3(4) ?
O4 Sb2 C31 C32 1 . . . 129.1(4) ?
O4 Sb2 C31 C32 . . . . 129.1(4) ?
C36 C31 C32 C33 . . . . 1.7(8) ?
Sb2 C31 C32 C33 . . . . -174.4(4) ?
C31 C32 C33 C34 . . . . -1.0(9) ?
C32 C33 C34 C35 . . . . -0.9(10) ?
C33 C34 C35 C36 . . . . 2.1(10) ?
C34 C35 C36 C31 . . . . -1.4(10) ?
C32 C31 C36 C35 . . . . -0.5(8) ?
Sb2 C31 C36 C35 . . . . 175.4(4) ?
C31 Sb2 C37 C42 . . . . -136.7(6) ?
C43 Sb2 C37 C42 . . . . 13.4(6) ?
C25 Sb2 C37 C42 . . . . 118.9(6) ?
O4 Sb2 C37 C42 1 . . . -66.0(6) ?
O4 Sb2 C37 C42 . . . . -66.0(6) ?
C31 Sb2 C37 C38 . . . . 46.6(6) ?
C43 Sb2 C37 C38 . . . . -163.2(5) ?
C25 Sb2 C37 C38 . . . . -57.8(5) ?
O4 Sb2 C37 C38 1 . . . 117.3(5) ?
O4 Sb2 C37 C38 . . . . 117.3(5) ?
C42 C37 C38 C39 . . . . 3.1(12) ?
Sb2 C37 C38 C39 . . . . 179.9(6) ?
C37 C38 C39 C40 . . . . -4.4(13) ?
C38 C39 C40 C41 . . . . 3.6(14) ?
C39 C40 C41 C42 . . . . -1.5(14) ?
C38 C37 C42 C41 . . . . -1.1(12) ?
Sb2 C37 C42 C41 . . . . -177.7(6) ?
C40 C41 C42 C37 . . . . 0.2(13) ?
C37 Sb2 C43 C44 . . . . -49.6(5) ?
C31 Sb2 C43 C44 . . . . 100.8(5) ?
C25 Sb2 C43 C44 . . . . -154.8(5) ?
O4 Sb2 C43 C44 1 . . . 22.3(5) ?
O4 Sb2 C43 C44 . . . . 22.3(5) ?
C37 Sb2 C43 C48 . . . . 131.2(4) ?
C31 Sb2 C43 C48 . . . . -78.4(5) ?
C25 Sb2 C43 C48 . . . . 26.0(4) ?
O4 Sb2 C43 C48 1 . . . -156.9(4) ?
O4 Sb2 C43 C48 . . . . -156.9(4) ?
C48 C43 C44 C45 . . . . -2.2(9) ?
Sb2 C43 C44 C45 . . . . 178.6(5) ?
C43 C44 C45 C46 . . . . 1.6(11) ?
C44 C45 C46 C47 . . . . -0.2(12) ?
C45 C46 C47 C48 . . . . -0.4(12) ?
C46 C47 C48 C43 . . . . -0.3(10) ?
C44 C43 C48 C47 . . . . 1.6(9) ?
Sb2 C43 C48 C47 . . . . -179.1(4) ?
